data_8106242
loop_
_publ_author_name
'Li, Qing-Lin'
'Li, Peng-Peng'
'Ma, Jin-Xia'
'Zhao, Ji-Xing'
'Zhao, Li'

_publ_section_title
;
 Crystal structure of
 bis{2-((E)-((4-((E)-1-(methoxyimino)ethyl)phenyl)imino)methyl)phenolato-\k2
 N,O}zinc(II), C32H30N4O4Zn
;
_journal_issue 4
_journal_name_full 'Zeitschrift f\"ur Kristallographie - New Crystal Structures'
_journal_page_first 637
_journal_page_last 639
_journal_paper_doi 10.1515/ncrs-2017-0404
_journal_volume 233
_journal_year 2018
_chemical_formula_sum 'C32 H30 N4 O4 Zn'
_chemical_formula_weight 599.97
_space_group_crystal_system triclinic
_space_group_IT_number 2
_space_group_name_Hall '-P 1'
_space_group_name_H-M_alt 'P -1'
_atom_sites_solution_hydrogens geom
_cell_angle_alpha 98.585(3)
_cell_angle_beta 94.985(3)
_cell_angle_gamma 92.916(3)
_cell_formula_units_Z 2
_cell_length_a 8.6632(8)
_cell_length_b 12.7133(10)
_cell_length_c 14.2719(12)
_cell_measurement_reflns_used 2849
_cell_measurement_temperature 296(2)
_cell_measurement_theta_max 26.35
_cell_measurement_theta_min 2.36
_cell_volume 1545.1(2)
_computing_cell_refinement 'Bruker SAINT'
_computing_data_collection 'Bruker APEX2'
_computing_data_reduction 'Bruker SAINT'
_computing_molecular_graphics 'Bruker SHELXTL'
_computing_publication_material 'Bruker SHELXTL'
_computing_structure_refinement 'SHELXL-2014 (Sheldrick 2014)'
_computing_structure_solution 'SHELXS-97 (Sheldrick 2008)'
_diffrn_ambient_temperature 296(2)
_diffrn_measured_fraction_theta_full 0.995
_diffrn_measured_fraction_theta_max 0.993
_diffrn_measurement_device_type 'Bruker APEX-II CCD'
_diffrn_measurement_method '\f and \w scans'
_diffrn_radiation_type MoK\a
_diffrn_radiation_wavelength 0.71073
_diffrn_reflns_av_R_equivalents 0.0841
_diffrn_reflns_av_unetI/netI 0.1435
_diffrn_reflns_Laue_measured_fraction_full 0.995
_diffrn_reflns_Laue_measured_fraction_max 0.993
_diffrn_reflns_limit_h_max 11
_diffrn_reflns_limit_h_min -11
_diffrn_reflns_limit_k_max 13
_diffrn_reflns_limit_k_min -16
_diffrn_reflns_limit_l_max 18
_diffrn_reflns_limit_l_min -18
_diffrn_reflns_number 14055
_diffrn_reflns_point_group_measured_fraction_full 0.995
_diffrn_reflns_point_group_measured_fraction_max 0.993
_diffrn_reflns_theta_full 25.242
_diffrn_reflns_theta_max 27.556
_diffrn_reflns_theta_min 2.003
_exptl_absorpt_coefficient_mu 0.836
_exptl_crystal_colour
;
;
_exptl_crystal_density_diffrn 1.290
_exptl_crystal_description
;
;
_exptl_crystal_F_000 624
_exptl_crystal_size_max 0.280
_exptl_crystal_size_mid 0.260
_exptl_crystal_size_min 0.220
_refine_diff_density_max 0.603
_refine_diff_density_min -0.723
_refine_diff_density_rms 0.091
_refine_ls_extinction_coef .
_refine_ls_extinction_method none
_refine_ls_goodness_of_fit_ref 1.005
_refine_ls_hydrogen_treatment constr
_refine_ls_matrix_type full
_refine_ls_number_parameters 374
_refine_ls_number_reflns 7116
_refine_ls_number_restraints 0
_refine_ls_restrained_S_all 1.005
_refine_ls_R_factor_all 0.1373
_refine_ls_R_factor_gt 0.0714
_refine_ls_shift/su_max 0.000
_refine_ls_shift/su_mean 0.000
_refine_ls_structure_factor_coef Fsqd
_refine_ls_weighting_details 'w=1/[\s^2^(Fo^2^)+(0.0742P)^2^] where P=(Fo^2^+2Fc^2^)/3'
_refine_ls_weighting_scheme calc
_refine_ls_wR_factor_gt 0.1487
_refine_ls_wR_factor_ref 0.1740
_reflns_Friedel_coverage 0.000
_reflns_Friedel_fraction_full .
_reflns_Friedel_fraction_max .
_reflns_number_gt 4207
_reflns_number_total 7116
_reflns_threshold_expression 'I > 2\s(I)'
_cod_data_source_file suppl_ncrs-2017-0404_suppl.cif
_cod_data_source_block 13_sq
_cod_database_code 8106242
_shelx_space_group_comment
;
The symmetry employed for this shelxl refinement is uniquely defined
by the following loop, which should always be used as a source of
symmetry information in preference to the above space-group names.
They are only intended as comments.
;
_shelx_estimated_absorpt_t_min 0.800
_shelx_estimated_absorpt_t_max 0.838

loop_
_space_group_symop_operation_xyz
'x, y, z'
'-x, -y, -z'

loop_
_atom_site_label
_atom_site_type_symbol
_atom_site_fract_x
_atom_site_fract_y
_atom_site_fract_z
_atom_site_U_iso_or_equiv
_atom_site_adp_type
_atom_site_occupancy
_atom_site_site_symmetry_order
_atom_site_calc_flag
_atom_site_refinement_flags_posn
_atom_site_refinement_flags_adp
_atom_site_refinement_flags_occupancy
_atom_site_disorder_assembly
_atom_site_disorder_group
C1 C 0.3484(5) 0.3871(3) 0.1006(3) 0.0288(10) Uani 1 1 d . . . . .
C2 C 0.4440(5) 0.3003(3) 0.0947(3) 0.0333(11) Uani 1 1 d . . . . .
H2 H 0.4679 0.2690 0.1486 0.040 Uiso 1 1 calc R U . . .
C3 C 0.5020(5) 0.2613(3) 0.0115(3) 0.0347(11) Uani 1 1 d . . . . .
H3 H 0.5642 0.2036 0.0097 0.042 Uiso 1 1 calc R U . . .
C4 C 0.4703(5) 0.3059(3) -0.0700(3) 0.0370(12) Uani 1 1 d . . . . .
H4 H 0.5103 0.2788 -0.1264 0.044 Uiso 1 1 calc R U . . .
C5 C 0.3781(5) 0.3910(3) -0.0659(3) 0.0351(11) Uani 1 1 d . . . . .
H5 H 0.3567 0.4215 -0.1206 0.042 Uiso 1 1 calc R U . . .
C6 C 0.3151(5) 0.4337(3) 0.0179(3) 0.0255(10) Uani 1 1 d . . . . .
C7 C 0.2253(5) 0.5250(3) 0.0107(3) 0.0266(10) Uani 1 1 d . . . . .
H7 H 0.2172 0.5480 -0.0483 0.032 Uiso 1 1 calc R U . . .
C8 C 0.0736(5) 0.6706(3) 0.0562(3) 0.0241(9) Uani 1 1 d . . . . .
C9 C 0.0571(5) 0.7042(3) -0.0311(3) 0.0300(10) Uani 1 1 d . . . . .
H9 H 0.1034 0.6683 -0.0818 0.036 Uiso 1 1 calc R U . . .
C10 C -0.0272(5) 0.7906(3) -0.0440(3) 0.0306(11) Uani 1 1 d . . . . .
H10 H -0.0371 0.8116 -0.1038 0.037 Uiso 1 1 calc R U . . .
C11 C -0.0980(5) 0.8473(3) 0.0295(3) 0.0264(10) Uani 1 1 d . . . . .
C12 C -0.0812(6) 0.8138(4) 0.1164(3) 0.0435(13) Uani 1 1 d . . . . .
H12 H -0.1277 0.8498 0.1671 0.052 Uiso 1 1 calc R U . . .
C13 C 0.0052(6) 0.7257(4) 0.1302(3) 0.0412(13) Uani 1 1 d . . . . .
H13 H 0.0161 0.7047 0.1900 0.049 Uiso 1 1 calc R U . . .
C14 C -0.2563(6) 1.0034(4) 0.0959(3) 0.0481(14) Uani 1 1 d . . . . .
H14A H -0.1735 1.0299 0.1441 0.072 Uiso 1 1 calc R U . . .
H14B H -0.3300 0.9594 0.1217 0.072 Uiso 1 1 calc R U . . .
H14C H -0.3069 1.0622 0.0746 0.072 Uiso 1 1 calc R U . . .
C15 C -0.1916(5) 0.9390(3) 0.0140(3) 0.0267(10) Uani 1 1 d . . . . .
C16 C -0.3246(6) 1.0551(4) -0.1780(3) 0.0498(15) Uani 1 1 d . . . . .
H16A H -0.2254 1.0589 -0.2030 0.075 Uiso 1 1 calc R U . . .
H16B H -0.3759 1.1192 -0.1845 0.075 Uiso 1 1 calc R U . . .
H16C H -0.3870 0.9949 -0.2127 0.075 Uiso 1 1 calc R U . . .
C17 C -0.1262(5) 0.4952(3) 0.3002(3) 0.0300(11) Uani 1 1 d . . . . .
C18 C -0.2687(6) 0.4406(3) 0.3068(3) 0.0392(12) Uani 1 1 d . . . . .
H18 H -0.3143 0.3938 0.2542 0.047 Uiso 1 1 calc R U . . .
C19 C -0.3433(6) 0.4541(4) 0.3886(4) 0.0437(13) Uani 1 1 d . . . . .
H19 H -0.4380 0.4169 0.3904 0.052 Uiso 1 1 calc R U . . .
C20 C -0.2779(6) 0.5231(4) 0.4686(3) 0.0450(14) Uani 1 1 d . . . . .
H20 H -0.3277 0.5323 0.5241 0.054 Uiso 1 1 calc R U . . .
C21 C -0.1396(6) 0.5771(4) 0.4642(3) 0.0369(12) Uani 1 1 d . . . . .
H21 H -0.0969 0.6235 0.5178 0.044 Uiso 1 1 calc R U . . .
C22 C -0.0581(6) 0.5659(3) 0.3825(3) 0.0297(10) Uani 1 1 d . . . . .
C23 C 0.0864(5) 0.6258(3) 0.3895(3) 0.0301(11) Uani 1 1 d . . . . .
H23 H 0.1144 0.6710 0.4466 0.036 Uiso 1 1 calc R U . . .
C24 C 0.3189(5) 0.6965(3) 0.3431(3) 0.0283(10) Uani 1 1 d . . . . .
C25 C 0.4595(6) 0.6628(3) 0.3148(3) 0.0340(11) Uani 1 1 d . . . . .
H25 H 0.4660 0.5925 0.2867 0.041 Uiso 1 1 calc R U . . .
C26 C 0.5894(6) 0.7315(3) 0.3275(3) 0.0334(11) Uani 1 1 d . . . . .
H26 H 0.6830 0.7063 0.3095 0.040 Uiso 1 1 calc R U . . .
C27 C 0.5841(5) 0.8385(3) 0.3668(3) 0.0283(10) Uani 1 1 d . . . . .
C28 C 0.4418(6) 0.8715(3) 0.3964(3) 0.0342(12) Uani 1 1 d . . . . .
H28 H 0.4354 0.9418 0.4243 0.041 Uiso 1 1 calc R U . . .
C29 C 0.3126(5) 0.8034(3) 0.3854(3) 0.0314(11) Uani 1 1 d . . . . .
H29 H 0.2199 0.8277 0.4058 0.038 Uiso 1 1 calc R U . . .
C30 C 0.7199(6) 0.9149(3) 0.3732(3) 0.0347(11) Uani 1 1 d . . . . .
C31 C 0.8826(6) 0.8816(4) 0.3874(4) 0.0486(14) Uani 1 1 d . . . . .
H31A H 0.9489 0.9205 0.3523 0.073 Uiso 1 1 calc R U . . .
H31B H 0.8846 0.8066 0.3653 0.073 Uiso 1 1 calc R U . . .
H31C H 0.9186 0.8963 0.4539 0.073 Uiso 1 1 calc R U . . .
C32 C 0.7681(8) 1.1810(4) 0.3527(4) 0.0651(18) Uani 1 1 d . . . . .
H32A H 0.7309 1.1739 0.2866 0.098 Uiso 1 1 calc R U . . .
H32B H 0.8540 1.2334 0.3664 0.098 Uiso 1 1 calc R U . . .
H32C H 0.6862 1.2030 0.3910 0.098 Uiso 1 1 calc R U . . .
N1 N 0.1544(4) 0.5791(2) 0.0765(2) 0.0239(8) Uani 1 1 d . . . . .
N2 N -0.2111(4) 0.9562(3) -0.0716(2) 0.0323(9) Uani 1 1 d . . . . .
N3 N 0.1839(4) 0.6244(2) 0.3252(2) 0.0261(8) Uani 1 1 d . . . . .
N4 N 0.6843(5) 1.0118(3) 0.3659(3) 0.0419(10) Uani 1 1 d . . . . .
O1 O 0.2938(4) 0.4209(2) 0.1829(2) 0.0377(8) Uani 1 1 d . . . . .
O2 O -0.0619(4) 0.4777(2) 0.2201(2) 0.0379(8) Uani 1 1 d . . . . .
O3 O 0.8179(4) 1.0799(3) 0.3740(3) 0.0561(10) Uani 1 1 d . . . . .
O4 O -0.3032(4) 1.0439(2) -0.0800(2) 0.0376(8) Uani 1 1 d . . . . .
Zn2 Zn 0.14443(6) 0.52656(4) 0.20046(3) 0.02761(18) Uani 1 1 d . . . . .

loop_
_atom_site_aniso_label
_atom_site_aniso_U_11
_atom_site_aniso_U_22
_atom_site_aniso_U_33
_atom_site_aniso_U_23
_atom_site_aniso_U_13
_atom_site_aniso_U_12
C1 0.028(3) 0.023(2) 0.032(2) -0.0068(17) -0.001(2) 0.0056(19)
C2 0.034(3) 0.027(2) 0.037(3) 0.0022(19) -0.007(2) 0.010(2)
C3 0.027(3) 0.022(2) 0.054(3) -0.002(2) 0.006(2) 0.0104(19)
C4 0.040(3) 0.035(2) 0.036(3) -0.003(2) 0.012(2) 0.015(2)
C5 0.040(3) 0.032(2) 0.036(3) 0.0043(19) 0.009(2) 0.013(2)
C6 0.023(3) 0.022(2) 0.031(2) -0.0009(17) 0.0044(19) 0.0059(18)
C7 0.028(3) 0.028(2) 0.025(2) 0.0053(17) 0.0052(19) 0.0068(19)
C8 0.024(3) 0.019(2) 0.029(2) 0.0033(16) 0.0005(19) 0.0035(18)
C9 0.037(3) 0.029(2) 0.026(2) 0.0016(17) 0.013(2) 0.013(2)
C10 0.040(3) 0.031(2) 0.024(2) 0.0059(17) 0.007(2) 0.011(2)
C11 0.027(3) 0.025(2) 0.027(2) 0.0012(17) 0.0045(19) 0.0033(19)
C12 0.061(4) 0.044(3) 0.029(2) 0.001(2) 0.013(2) 0.029(3)
C13 0.056(4) 0.049(3) 0.024(2) 0.009(2) 0.010(2) 0.035(3)
C14 0.071(4) 0.044(3) 0.034(3) 0.009(2) 0.013(3) 0.032(3)
C15 0.030(3) 0.022(2) 0.030(2) 0.0031(17) 0.0066(19) 0.0096(18)
C16 0.070(4) 0.047(3) 0.037(3) 0.014(2) 0.005(3) 0.034(3)
C17 0.044(3) 0.022(2) 0.027(2) 0.0066(18) 0.009(2) 0.011(2)
C18 0.047(3) 0.029(2) 0.044(3) 0.004(2) 0.014(2) 0.009(2)
C19 0.042(3) 0.041(3) 0.054(3) 0.016(2) 0.021(3) 0.010(2)
C20 0.053(4) 0.052(3) 0.041(3) 0.021(2) 0.025(3) 0.027(3)
C21 0.044(3) 0.043(3) 0.026(2) 0.008(2) 0.007(2) 0.021(2)
C22 0.040(3) 0.027(2) 0.025(2) 0.0057(17) 0.009(2) 0.012(2)
C23 0.044(3) 0.031(2) 0.017(2) 0.0016(17) 0.003(2) 0.019(2)
C24 0.040(3) 0.029(2) 0.016(2) 0.0040(16) -0.0015(19) 0.013(2)
C25 0.039(3) 0.027(2) 0.035(3) -0.0020(18) 0.000(2) 0.015(2)
C26 0.032(3) 0.034(2) 0.034(3) -0.0013(19) 0.003(2) 0.016(2)
C27 0.031(3) 0.029(2) 0.025(2) 0.0030(17) -0.0025(19) 0.009(2)
C28 0.048(3) 0.022(2) 0.029(2) -0.0065(17) -0.005(2) 0.013(2)
C29 0.032(3) 0.034(2) 0.026(2) -0.0044(18) 0.004(2) 0.013(2)
C30 0.042(3) 0.035(3) 0.026(2) -0.0009(18) 0.001(2) 0.011(2)
C31 0.039(3) 0.044(3) 0.060(3) 0.003(2) -0.001(3) 0.004(3)
C32 0.086(5) 0.034(3) 0.074(4) 0.010(3) -0.001(4) 0.002(3)
N1 0.026(2) 0.0206(17) 0.0244(18) -0.0024(13) 0.0056(15) 0.0056(15)
N2 0.037(2) 0.0266(19) 0.034(2) 0.0027(15) 0.0024(18) 0.0143(17)
N3 0.035(2) 0.0228(17) 0.0219(18) 0.0025(14) 0.0021(16) 0.0139(16)
N4 0.048(3) 0.033(2) 0.042(2) 0.0008(17) 0.004(2) -0.009(2)
O1 0.053(2) 0.0302(16) 0.0316(17) 0.0037(13) 0.0033(15) 0.0216(15)
O2 0.046(2) 0.0379(17) 0.0284(17) -0.0028(13) 0.0133(15) -0.0053(16)
O3 0.055(3) 0.041(2) 0.071(3) 0.0091(18) 0.002(2) 0.0030(19)
O4 0.051(2) 0.0338(17) 0.0300(17) 0.0042(13) 0.0023(15) 0.0275(15)
Zn2 0.0364(4) 0.0239(3) 0.0231(3) 0.00063(18) 0.0062(2) 0.0097(2)

loop_
_atom_type_symbol
_atom_type_description
_atom_type_scat_dispersion_real
_atom_type_scat_dispersion_imag
_atom_type_scat_source
C C 0.0033 0.0016 'International Tables Vol C Tables 4.2.6.8 and 6.1.1.4'
H H 0.0000 0.0000 'International Tables Vol C Tables 4.2.6.8 and 6.1.1.4'
N N 0.0061 0.0033 'International Tables Vol C Tables 4.2.6.8 and 6.1.1.4'
O O 0.0106 0.0060 'International Tables Vol C Tables 4.2.6.8 and 6.1.1.4'
Zn Zn 0.2839 1.4301 'International Tables Vol C Tables 4.2.6.8 and 6.1.1.4'

loop_
_geom_angle_atom_site_label_1
_geom_angle_atom_site_label_2
_geom_angle_atom_site_label_3
_geom_angle
_geom_angle_site_symmetry_1
_geom_angle_site_symmetry_3
O1 C1 C6 123.2(4) . .
O1 C1 C2 118.8(4) . .
C6 C1 C2 118.1(4) . .
C3 C2 C1 121.3(4) . .
C3 C2 H2 119.3 . .
C1 C2 H2 119.3 . .
C2 C3 C4 121.2(4) . .
C2 C3 H3 119.4 . .
C4 C3 H3 119.4 . .
C5 C4 C3 118.6(4) . .
C5 C4 H4 120.7 . .
C3 C4 H4 120.7 . .
C4 C5 C6 122.3(4) . .
C4 C5 H5 118.9 . .
C6 C5 H5 118.9 . .
C5 C6 C1 118.5(4) . .
C5 C6 C7 115.2(4) . .
C1 C6 C7 126.3(4) . .
N1 C7 C6 127.9(4) . .
N1 C7 H7 116.0 . .
C6 C7 H7 116.0 . .
C13 C8 C9 118.5(4) . .
C13 C8 N1 116.4(3) . .
C9 C8 N1 125.1(4) . .
C10 C9 C8 120.6(4) . .
C10 C9 H9 119.7 . .
C8 C9 H9 119.7 . .
C9 C10 C11 122.0(4) . .
C9 C10 H10 119.0 . .
C11 C10 H10 119.0 . .
C12 C11 C10 117.3(4) . .
C12 C11 C15 121.2(4) . .
C10 C11 C15 121.4(4) . .
C11 C12 C13 121.0(4) . .
C11 C12 H12 119.5 . .
C13 C12 H12 119.5 . .
C8 C13 C12 120.6(4) . .
C8 C13 H13 119.7 . .
C12 C13 H13 119.7 . .
C15 C14 H14A 109.5 . .
C15 C14 H14B 109.5 . .
H14A C14 H14B 109.5 . .
C15 C14 H14C 109.5 . .
H14A C14 H14C 109.5 . .
H14B C14 H14C 109.5 . .
N2 C15 C11 115.4(4) . .
N2 C15 C14 124.4(4) . .
C11 C15 C14 120.1(4) . .
O4 C16 H16A 109.5 . .
O4 C16 H16B 109.5 . .
H16A C16 H16B 109.5 . .
O4 C16 H16C 109.5 . .
H16A C16 H16C 109.5 . .
H16B C16 H16C 109.5 . .
O2 C17 C18 118.6(4) . .
O2 C17 C22 123.7(4) . .
C18 C17 C22 117.7(4) . .
C19 C18 C17 122.1(5) . .
C19 C18 H18 118.9 . .
C17 C18 H18 118.9 . .
C18 C19 C20 120.3(5) . .
C18 C19 H19 119.8 . .
C20 C19 H19 119.8 . .
C21 C20 C19 118.8(4) . .
C21 C20 H20 120.6 . .
C19 C20 H20 120.6 . .
C20 C21 C22 123.2(5) . .
C20 C21 H21 118.4 . .
C22 C21 H21 118.4 . .
C21 C22 C23 116.6(4) . .
C21 C22 C17 117.8(4) . .
C23 C22 C17 125.5(4) . .
N3 C23 C22 127.3(4) . .
N3 C23 H23 116.3 . .
C22 C23 H23 116.3 . .
C25 C24 C29 118.2(4) . .
C25 C24 N3 119.8(4) . .
C29 C24 N3 121.9(4) . .
C26 C25 C24 121.0(4) . .
C26 C25 H25 119.5 . .
C24 C25 H25 119.5 . .
C25 C26 C27 121.5(4) . .
C25 C26 H26 119.3 . .
C27 C26 H26 119.3 . .
C26 C27 C28 117.1(4) . .
C26 C27 C30 121.7(4) . .
C28 C27 C30 121.1(4) . .
C29 C28 C27 121.9(4) . .
C29 C28 H28 119.1 . .
C27 C28 H28 119.1 . .
C28 C29 C24 120.3(4) . .
C28 C29 H29 119.9 . .
C24 C29 H29 119.9 . .
N4 C30 C27 113.9(4) . .
N4 C30 C31 124.3(5) . .
C27 C30 C31 121.8(4) . .
C30 C31 H31A 109.5 . .
C30 C31 H31B 109.5 . .
H31A C31 H31B 109.5 . .
C30 C31 H31C 109.5 . .
H31A C31 H31C 109.5 . .
H31B C31 H31C 109.5 . .
O3 C32 H32A 109.5 . .
O3 C32 H32B 109.5 . .
H32A C32 H32B 109.5 . .
O3 C32 H32C 109.5 . .
H32A C32 H32C 109.5 . .
H32B C32 H32C 109.5 . .
C7 N1 C8 119.7(3) . .
C7 N1 Zn2 119.0(3) . .
C8 N1 Zn2 121.1(3) . .
C15 N2 O4 111.6(3) . .
C23 N3 C24 119.0(4) . .
C23 N3 Zn2 121.1(3) . .
C24 N3 Zn2 119.8(3) . .
C30 N4 O3 110.8(4) . .
C1 O1 Zn2 124.4(2) . .
C17 O2 Zn2 125.7(3) . .
N4 O3 C32 106.6(4) . .
N2 O4 C16 108.1(3) . .
O1 Zn2 O2 116.94(13) . .
O1 Zn2 N1 97.69(13) . .
O2 Zn2 N1 112.63(14) . .
O1 Zn2 N3 113.33(13) . .
O2 Zn2 N3 95.67(14) . .
N1 Zn2 N3 122.01(13) . .

loop_
_geom_bond_atom_site_label_1
_geom_bond_atom_site_label_2
_geom_bond_distance
_geom_bond_site_symmetry_2
C1 O1 1.324(5) .
C1 C6 1.412(5) .
C1 C2 1.410(5) .
C2 C3 1.364(6) .
C2 H2 0.9300 .
C3 C4 1.380(6) .
C3 H3 0.9300 .
C4 C5 1.375(6) .
C4 H4 0.9300 .
C5 C6 1.404(6) .
C5 H5 0.9300 .
C6 C7 1.442(5) .
C7 N1 1.298(5) .
C7 H7 0.9300 .
C8 C13 1.375(6) .
C8 C9 1.374(5) .
C8 N1 1.440(5) .
C9 C10 1.375(5) .
C9 H9 0.9300 .
C10 C11 1.389(5) .
C10 H10 0.9300 .
C11 C12 1.369(6) .
C11 C15 1.486(5) .
C12 C13 1.406(6) .
C12 H12 0.9300 .
C13 H13 0.9300 .
C14 C15 1.491(6) .
C14 H14A 0.9600 .
C14 H14B 0.9600 .
C14 H14C 0.9600 .
C15 N2 1.271(5) .
C16 O4 1.425(5) .
C16 H16A 0.9600 .
C16 H16B 0.9600 .
C16 H16C 0.9600 .
C17 O2 1.309(5) .
C17 C18 1.403(6) .
C17 C22 1.430(6) .
C18 C19 1.376(6) .
C18 H18 0.9300 .
C19 C20 1.390(7) .
C19 H19 0.9300 .
C20 C21 1.360(7) .
C20 H20 0.9300 .
C21 C22 1.409(6) .
C21 H21 0.9300 .
C22 C23 1.419(6) .
C23 N3 1.300(5) .
C23 H23 0.9300 .
C24 C25 1.385(6) .
C24 C29 1.408(6) .
C24 N3 1.428(6) .
C25 C26 1.370(6) .
C25 H25 0.9300 .
C26 C27 1.396(5) .
C26 H26 0.9300 .
C27 C28 1.402(6) .
C27 C30 1.475(6) .
C28 C29 1.363(6) .
C28 H28 0.9300 .
C29 H29 0.9300 .
C30 N4 1.302(5) .
C30 C31 1.498(6) .
C31 H31A 0.9600 .
C31 H31B 0.9600 .
C31 H31C 0.9600 .
C32 O3 1.442(5) .
C32 H32A 0.9600 .
C32 H32B 0.9600 .
C32 H32C 0.9600 .
N1 Zn2 1.989(3) .
N2 O4 1.416(4) .
N3 Zn2 2.007(3) .
N4 O3 1.395(5) .
O1 Zn2 1.917(3) .
O2 Zn2 1.919(3) .

loop_
_geom_torsion_atom_site_label_1
_geom_torsion_atom_site_label_2
_geom_torsion_atom_site_label_3
_geom_torsion_atom_site_label_4
_geom_torsion
_geom_torsion_site_symmetry_1
_geom_torsion_site_symmetry_2
_geom_torsion_site_symmetry_3
_geom_torsion_site_symmetry_4
O1 C1 C2 C3 179.2(4) . . . .
C6 C1 C2 C3 -0.5(7) . . . .
C1 C2 C3 C4 0.4(7) . . . .
C2 C3 C4 C5 0.0(7) . . . .
C3 C4 C5 C6 -0.2(7) . . . .
C4 C5 C6 C1 0.1(7) . . . .
C4 C5 C6 C7 178.1(4) . . . .
O1 C1 C6 C5 -179.5(4) . . . .
C2 C1 C6 C5 0.3(6) . . . .
O1 C1 C6 C7 2.8(7) . . . .
C2 C1 C6 C7 -177.5(4) . . . .
C5 C6 C7 N1 179.7(4) . . . .
C1 C6 C7 N1 -2.5(8) . . . .
C13 C8 C9 C10 -0.6(7) . . . .
N1 C8 C9 C10 177.6(4) . . . .
C8 C9 C10 C11 0.3(7) . . . .
C9 C10 C11 C12 -0.2(7) . . . .
C9 C10 C11 C15 -178.7(4) . . . .
C10 C11 C12 C13 0.4(7) . . . .
C15 C11 C12 C13 178.8(5) . . . .
C9 C8 C13 C12 0.8(7) . . . .
N1 C8 C13 C12 -177.6(4) . . . .
C11 C12 C13 C8 -0.7(8) . . . .
C12 C11 C15 N2 -173.5(4) . . . .
C10 C11 C15 N2 4.9(6) . . . .
C12 C11 C15 C14 6.2(7) . . . .
C10 C11 C15 C14 -175.4(4) . . . .
O2 C17 C18 C19 179.6(4) . . . .
C22 C17 C18 C19 0.6(6) . . . .
C17 C18 C19 C20 -0.4(7) . . . .
C18 C19 C20 C21 0.3(7) . . . .
C19 C20 C21 C22 -0.5(7) . . . .
C20 C21 C22 C23 -178.6(4) . . . .
C20 C21 C22 C17 0.8(6) . . . .
O2 C17 C22 C21 -179.7(4) . . . .
C18 C17 C22 C21 -0.8(6) . . . .
O2 C17 C22 C23 -0.4(6) . . . .
C18 C17 C22 C23 178.5(4) . . . .
C21 C22 C23 N3 176.7(4) . . . .
C17 C22 C23 N3 -2.7(7) . . . .
C29 C24 C25 C26 0.0(6) . . . .
N3 C24 C25 C26 177.3(4) . . . .
C24 C25 C26 C27 -1.8(6) . . . .
C25 C26 C27 C28 2.6(6) . . . .
C25 C26 C27 C30 -174.7(4) . . . .
C26 C27 C28 C29 -1.6(6) . . . .
C30 C27 C28 C29 175.7(4) . . . .
C27 C28 C29 C24 -0.1(6) . . . .
C25 C24 C29 C28 1.0(6) . . . .
N3 C24 C29 C28 -176.3(4) . . . .
C26 C27 C30 N4 148.1(4) . . . .
C28 C27 C30 N4 -29.1(6) . . . .
C26 C27 C30 C31 -32.3(6) . . . .
C28 C27 C30 C31 150.5(4) . . . .
C6 C7 N1 C8 178.2(4) . . . .
C6 C7 N1 Zn2 -7.0(6) . . . .
C13 C8 N1 C7 -178.1(4) . . . .
C9 C8 N1 C7 3.6(6) . . . .
C13 C8 N1 Zn2 7.2(5) . . . .
C9 C8 N1 Zn2 -171.1(3) . . . .
C11 C15 N2 O4 179.2(3) . . . .
C14 C15 N2 O4 -0.5(6) . . . .
C22 C23 N3 C24 175.5(4) . . . .
C22 C23 N3 Zn2 -2.6(5) . . . .
C25 C24 N3 C23 140.9(4) . . . .
C29 C24 N3 C23 -41.9(5) . . . .
C25 C24 N3 Zn2 -41.0(5) . . . .
C29 C24 N3 Zn2 136.2(3) . . . .
C27 C30 N4 O3 179.1(3) . . . .
C31 C30 N4 O3 -0.5(6) . . . .
C6 C1 O1 Zn2 7.1(6) . . . .
C2 C1 O1 Zn2 -172.7(3) . . . .
C18 C17 O2 Zn2 -170.4(3) . . . .
C22 C17 O2 Zn2 8.6(5) . . . .
C30 N4 O3 C32 172.7(4) . . . .
C15 N2 O4 C16 -177.7(4) . . . .
